data_2008582
loop_
_publ_author_name
'Bartnik, Romuald'
'Faure, Ren\'e'
'Gebicki, Krzysztof'

_publ_section_title
;
 Dimorphism of 2,3,5,6-tetraphenylpyrazine
;
_journal_issue 6
_journal_name_full 'Acta Crystallographica Section C'
_journal_page_first 1034
_journal_page_last 1037
_journal_paper_doi 10.1107/S0108270199002450
_journal_volume 55
_journal_year 1999
_chemical_formula_moiety 'C28 H20 N2'
_chemical_formula_structural 'C28 H20 N2'
_chemical_formula_sum 'C28 H20 N2'
_chemical_formula_weight 384.48
_chemical_name_systematic
;
 2,3,5,6-tetraphenylpyrazine (\b form)
;
_space_group_IT_number 15
_symmetry_cell_setting monoclinic
_symmetry_space_group_name_Hall '-C 2yc'
_symmetry_space_group_name_H-M 'C 1 2/c 1'
_cell_angle_alpha 90
_cell_angle_beta 92.180(10)
_cell_angle_gamma 90
_cell_formula_units_Z 8
_cell_length_a 18.654(3)
_cell_length_b 23.509(2)
_cell_length_c 9.5760(10)
_cell_measurement_reflns_used 25
_cell_measurement_temperature 291
_cell_measurement_theta_max 50.10
_cell_measurement_theta_min 8.55
_cell_volume 4196.4(9)
_computing_cell_refinement 'CAD4 Software'
_computing_data_collection 'CAD4 Software (Enraf Nonius, 1985)'
_computing_data_reduction 'SDP (Frenz, 1982)'
_computing_molecular_graphics 'ORTEP (Johnson, 1965) '
_computing_publication_material 'PLATON (Spek, 1990)'
_computing_structure_refinement SDP
_computing_structure_solution SDP
_diffrn_ambient_temperature 291
_diffrn_measurement_device 'Enraf-Nonius CAD4 '
_diffrn_measurement_method '\w--4/3\q scans '
_diffrn_radiation_monochromator ' graphite  '
_diffrn_radiation_type 'Cu K\a'
_diffrn_radiation_wavelength 1.54056
_diffrn_reflns_av_R_equivalents 0.022
_diffrn_reflns_limit_h_max 23
_diffrn_reflns_limit_h_min 0
_diffrn_reflns_limit_k_max 29
_diffrn_reflns_limit_k_min 0
_diffrn_reflns_limit_l_max 10
_diffrn_reflns_limit_l_min -10
_diffrn_reflns_number 4043
_diffrn_reflns_reduction_process
;
 ?
;
_diffrn_reflns_theta_max 73
_diffrn_reflns_theta_min 1
_diffrn_standards_decay_% 0.2
_diffrn_standards_interval_time 60
_diffrn_standards_number 3
_exptl_absorpt_coefficient_mu 0.55
_exptl_absorpt_correction_T_max 0.992
_exptl_absorpt_correction_T_min 0.913
_exptl_absorpt_correction_type '\y scan'
_exptl_absorpt_process_details ' (North et al., 1968) '
_exptl_crystal_colour ' colourless '
_exptl_crystal_density_diffrn 1.217
_exptl_crystal_density_meas ?
_exptl_crystal_description ' needle '
_exptl_crystal_F_000 1616
_exptl_crystal_size_max 0.52
_exptl_crystal_size_mid 0.30
_exptl_crystal_size_min 0.06
_refine_diff_density_max 0.206
_refine_diff_density_min -0.197
_refine_ls_abs_structure_details
;
 ?
;
_refine_ls_extinction_method none
_refine_ls_goodness_of_fit_ref 1.24
_refine_ls_hydrogen_treatment noref
_refine_ls_matrix_type full
_refine_ls_number_parameters 272
_refine_ls_number_reflns 3583
_refine_ls_R_factor_obs .057
_refine_ls_shift/su_max 0.00
_refine_ls_structure_factor_coef F
_refine_ls_weighting_details 'w = 4F~O~^2^[\s^2^(I) + (0.04F~O~^2^)^2^]^-1^'
_refine_ls_weighting_scheme calc
_refine_ls_wR_factor_obs .077
_reflns_number_observed 3583
_reflns_number_total 4043
_reflns_observed_criterion ' I~net~> 0  '
_cod_data_source_file ln1076.cif
_cod_data_source_block beta
_cod_depositor_comments
;
The following automatic conversions were performed:
'_symmetry_cell_setting' value 'Monoclinic' changed to 'monoclinic'
according to '/home/saulius/struct/CIF-dictionaries/cif_core.dic'
dictionary named 'cif_core.dic' version 2.4.1 from 2010-06-29.

Automatic conversion script
Id: cif_fix_enum 1527 2010-12-29 10:47:43Z saulius 

The following automatic conversions were performed:

'_symmetry_cell_setting' value 'Monoclinic' changed to 'monoclinic'
according to /home/saulius/struct/CIF-dictionaries/cif_core.dic
dictionary named 'cif_core.dic' version 2.4.1 from
2010-06-29.

'_refine_ls_hydrogen_treatment' value ' noref ' changed
to 'noref' according to
/home/saulius/struct/CIF-dictionaries/cif_core.dic dictionary named
'cif_core.dic' version 2.4.1 from
2010-06-29.

'_refine_ls_matrix_type' value ' full ' changed to
'full' according to
/home/saulius/struct/CIF-dictionaries/cif_core.dic dictionary named
'cif_core.dic' version 2.4.1 from 2010-06-29.

Automatic conversion script
Id: cif_fix_values 1715 2011-07-08 13:25:40Z adriana 

The following automatic conversions were performed:

'_exptl_crystal_density_meas' value 'Not measured' was changed to '?'
- the value is perceived as not measured.

Automatic conversion script
Id: cif_fix_values 3008 2015-01-20 13:52:24Z robertas 

The following automatic conversions were performed:

'_refine_ls_weighting_scheme' value ' w = 4F~O~^2^[\s^2^(I) +
(0.04F~O~^2^)^2^]^-1^ ' was changed to 'calc'. New tag
'_refine_ls_weighting_details' was created. The value of the new tag
was set to 'w = 4F~O~^2^[\s^2^(I) + (0.04F~O~^2^)^2^]^-1^'.

Automatic conversion script
Id: cif_fix_values 3143 2015-03-26 13:38:13Z robertas 
;
_cod_original_cell_volume 4196.6(8)
_cod_original_sg_symbol_H-M 'C 2/c'
_cod_database_code 2008582

loop_
_symmetry_equiv_pos_as_xyz
x,y,z
-x,y,1/2-z
-x,-y,-z
x,-y,1/2+z
1/2+x,1/2+y,z
1/2-x,1/2+y,1/2-z
1/2-x,1/2-y,-z
1/2+x,1/2-y,1/2+z

loop_
_atom_site_aniso_label
_atom_site_aniso_U_11
_atom_site_aniso_U_22
_atom_site_aniso_U_33
_atom_site_aniso_U_12
_atom_site_aniso_U_13
_atom_site_aniso_U_23
N110 .0378(7) .0375(7) .0484(9) .0000 .0009(7) .0000
N140 .0425(8) .0392(7) .0413(9) .0000 .0000(7) .0000
C120 .0377(6) .0377(6) .0434(7) .0029(5) .0021(5) -.0029(5)
C121 .0436(6) .0382(6) .0460(8) -.0021(6) -.0020(6) .0019(6)
C122 .0635(9) .0409(7) .0532(9) -.0081(6) .0126(7) -.0019(6)
C123 .0940(10) .0498(7) .0530(10) -.0251(8) .0048(9) -.0050(7)
C124 .0780(10) .0610(9) .0720(10) -.0272(8) -.0252(8) .0095(8)
C125 .0445(8) .0650(10) .122(2) -.0036(8) -.0197(9) .0110(10)
C126 .0416(7) .0476(8) .0930(10) .0036(6) -.0046(8) -.0067(8)
C130 .0389(6) .0391(6) .0418(7) .0003(5) .0026(5) -.0027(5)
C131 .0400(6) .0391(6) .0438(7) .0007(5) .0010(5) -.0002(6)
C132 .0633(9) .0490(7) .0484(9) .0102(7) -.0062(7) -.0059(7)
C133 .0780(10) .0651(9) .0481(9) .0116(9) -.0142(8) -.0020(8)
C134 .0643(9) .0573(8) .0620(10) .0130(8) -.0092(8) .0100(8)
C135 .0629(9) .0436(7) .0640(10) .0106(7) -.0025(8) .0000(7)
C136 .0523(7) .0415(7) .0505(8) .0037(6) -.0018(6) -.0031(6)
N210 .0428(5) .0410(5) .0476(6) -.0013(5) .0052(5) -.0012(5)
C220 .0414(6) .0400(6) .0423(7) -.0007(5) .0018(6) .0003(5)
C221 .0419(6) .0391(6) .0478(8) -.0015(5) .0005(6) .0031(6)
C222 .0634(9) .0465(7) .0560(10) -.0063(7) .0026(8) -.0040(7)
C223 .0740(10) .0458(8) .0800(10) -.0114(8) -.0084(9) -.0040(8)
C224 .0615(9) .0507(8) .0920(10) -.0136(7) -.0015(9) .0187(8)
C225 .0605(9) .0623(9) .0670(10) -.0068(8) .0095(8) .0192(8)
C226 .0503(8) .0535(8) .0501(9) -.0023(7) .0037(7) .0041(7)
C260 .0423(6) .0409(6) .0483(8) -.0009(6) .0046(6) -.0011(6)
C261 .0503(7) .0404(6) .0513(8) .0024(6) .0121(6) .0034(6)
C262 .0700(10) .0494(8) .0820(10) -.0084(8) .0177(9) -.0134(8)
C263 .1050(10) .0486(8) .0900(10) -.0138(9) .0330(10) -.0174(8)
C264 .1070(10) .0436(8) .0810(10) .0151(9) .0423(9) .0043(8)
C265 .0770(10) .0700(10) .0720(10) .0253(8) .0247(8) .0063(9)
C266 .0549(8) .0621(9) .0600(10) .0106(7) .0123(7) .0002(8)

loop_
_atom_site_label
_atom_site_fract_x
_atom_site_fract_y
_atom_site_fract_z
_atom_site_U_iso_or_equiv
_atom_site_thermal_displace_type
_atom_site_occupancy
N110 .0 -.00293(7) .250 .0413(7) Uani 1.000
N140 .0 .11376(7) .250 .0410(8) Uani 1.000
C120 .05322(7) .02554(6) .3171(2) .0396(6) Uani 1.000
C121 .11183(7) -.01022(6) .3789(2) .0427(6) Uani 1.000
C122 .09490(9) -.05742(6) .4572(2) .0523(9) Uani 1.000
C123 .14840(10) -.09072(7) .5192(2) .0660(10) Uani 1.000
C124 .21930(10) -.07865(8) .4986(2) .0710(10) Uani 1.000
C125 .23678(9) -.03317(8) .4156(3) .0777(8) Uani 1.000
C126 .18334(8) .00157(7) .3578(2) .0608(7) Uani 1.000
C130 .04971(7) .08534(6) .32690(10) .0399(6) Uani 1.000
C131 .09644(7) .12136(6) .41970(10) .0410(6) Uani 1.000
C132 .11833(9) .10426(7) .5533(2) .0538(9) Uani 1.000
C133 .15790(10) .14048(8) .6400(2) .0640(10) Uani 1.000
C134 .17590(10) .19414(7) .5958(2) .0614(9) Uani 1.000
C135 .15461(9) .21157(6) .4631(2) .0570(10) Uani 1.000
C136 .11481(8) .17584(6) .3760(2) .0482(7) Uani 1.000
N210 .06030(6) .44339(5) .17140(10) .0437(5) Uani 1.000
C220 .03222(7) .49267(5) .21410(10) .0412(6) Uani 1.000
C221 .07453(7) .54435(6) .1813(2) .0430(6) Uani 1.000
C222 .08605(9) .58767(7) .2780(2) .0554(9) Uani 1.000
C223 .12990(10) .63325(7) .2475(2) .0670(10) Uani 1.000
C224 .16330(10) .63557(7) .1208(2) .0681(9) Uani 1.000
C225 .15210(10) .59289(8) .0245(2) .0632(9) Uani 1.000
C226 .10771(9) .54731(6) .0538(2) .0513(8) Uani 1.000
C260 .02930(7) .39430(6) .2055(2) .0438(6) Uani 1.000
C261 .06021(8) .34212(6) .1438(2) .0471(7) Uani 1.000
C262 .01670(10) .30229(7) .0759(2) .0670(10) Uani 1.000
C263 .04710(10) .25572(8) .0116(2) .0800(10) Uani 1.000
C264 .12030(10) .24825(7) .0171(2) .0760(10) Uani 1.000
C265 .16330(10) .28687(8) .0858(2) .0720(10) Uani 1.000
C266 .13415(9) .33436(7) .1483(2) .0589(8) Uani 1.000
H122 .046 -.067 .468 .0500 Uiso 1.000
H123 .136 -.122 .576 .0500 Uiso 1.000
H124 .256 -.101 .541 .0500 Uiso 1.000
H125 .286 -.026 .398 .0500 Uiso 1.000
H126 .196 .034 .303 .0500 Uiso 1.000
H132 .106 .067 .585 .0500 Uiso 1.000
H133 .173 .128 .731 .0500 Uiso 1.000
H134 .203 .219 .656 .0500 Uiso 1.000
H135 .167 .248 .431 .0500 Uiso 1.000
H136 .100 .188 .285 .0500 Uiso 1.000
H222 .064 .586 .366 .0500 Uiso 1.000
H223 .137 .663 .314 .0500 Uiso 1.000
H224 .194 .667 .101 .0500 Uiso 1.000
H225 .175 .595 -.062 .0500 Uiso 1.000
H226 .100 .518 -.014 .0500 Uiso 1.000
H262 -.034 .307 .074 .0500 Uiso 1.000
H263 .017 .229 -.037 .0500 Uiso 1.000
H264 .141 .216 -.026 .0500 Uiso 1.000
H265 .214 .281 .090 .0500 Uiso 1.000
H266 .165 .361 .195 .0500 Uiso 1.000

loop_
_atom_type_symbol
_atom_type_description
_atom_type_scat_dispersion_real
_atom_type_scat_dispersion_imag
_atom_type_scat_source
N N 0.0311 0.0180 'International Tables Vol C Tables 4.2.6.8 and 6.1.1.4'
H H 0.0000 0.0000 'International Tables Vol C Tables 4.2.6.8 and 6.1.1.4'
C C 0.0181 0.0091 'International Tables Vol C Tables 4.2.6.8 and 6.1.1.4'

loop_
_geom_angle_atom_site_label_1
_geom_angle_atom_site_label_2
_geom_angle_atom_site_label_3
_geom_angle_site_symmetry_1
_geom_angle_site_symmetry_3
_geom_angle
_geom_angle_publ_flag
C120 N110 C120 . 2_555 120.10(10) no
C130 N140 C130 . 2_555 120.20(10) no
N110 C120 C121 . . 115.40(10) no
N110 C120 C130 . . 119.60(10) no
C121 C120 C130 . . 125.00(10) no
C120 C121 C122 . . 119.40(10) no
C120 C121 C126 . . 121.80(10) no
C122 C121 C126 . . 118.80(10) no
C121 C122 C123 . . 120.7(2) no
C122 C123 C124 . . 120.2(2) no
C123 C124 C125 . . 119.6(2) no
C124 C125 C126 . . 120.3(2) no
C121 C126 C125 . . 120.4(2) no
N140 C130 C120 . . 119.50(10) no
N140 C130 C131 . . 115.00(10) no
C120 C130 C131 . . 125.50(10) no
C130 C131 C132 . . 122.10(10) no
C130 C131 C136 . . 119.30(10) no
C132 C131 C136 . . 118.40(10) no
C131 C132 C133 . . 120.4(2) no
C132 C133 C134 . . 120.7(2) no
C133 C134 C135 . . 119.4(2) no
C134 C135 C136 . . 120.3(2) no
C131 C136 C135 . . 120.7(2) no
C121 C122 H122 . . 120 no
C123 C122 H122 . . 120 no
C122 C123 H123 . . 120 no
C124 C123 H123 . . 120 no
C123 C124 H124 . . 120 no
C125 C124 H124 . . 120 no
C124 C125 H125 . . 120 no
C126 C125 H125 . . 120 no
C121 C126 H126 . . 120 no
C125 C126 H126 . . 120 no
C131 C132 H132 . . 120 no
C133 C132 H132 . . 120 no
C132 C133 H133 . . 120 no
C134 C133 H133 . . 120 no
C133 C134 H134 . . 120 no
C135 C134 H134 . . 120 no
C134 C135 H135 . . 120 no
C136 C135 H135 . . 120 no
C131 C136 H136 . . 120 no
C135 C136 H136 . . 120 no
C220 N210 C260 . . 119.60(10) no
N210 C220 C221 . . 115.10(10) no
N210 C220 C220 . 2_555 120.00(10) no
C220 C220 C221 2_555 . 124.90(10) no
C220 C221 C222 . . 121.90(10) no
C220 C221 C226 . . 118.90(10) no
C222 C221 C226 . . 119.00(10) no
C221 C222 C223 . . 120.3(2) no
C222 C223 C224 . . 120.2(2) no
C223 C224 C225 . . 119.8(2) no
C224 C225 C226 . . 120.3(2) no
C221 C226 C225 . . 120.3(2) no
N210 C260 C261 . . 115.90(10) no
N210 C260 C260 . 2_555 120.00(10) no
C260 C260 C261 2_555 . 124.10(10) no
C260 C261 C262 . . 121.00(10) no
C260 C261 C266 . . 119.70(10) no
C262 C261 C266 . . 119.20(10) no
C261 C262 C263 . . 120.0(2) no
C262 C263 C264 . . 120.3(2) no
C263 C264 C265 . . 119.9(2) no
C264 C265 C266 . . 120.6(2) no
C261 C266 C265 . . 119.8(2) no
C221 C222 H222 . . 120 no
C223 C222 H222 . . 120 no
C222 C223 H223 . . 120 no
C224 C223 H223 . . 120 no
C223 C224 H224 . . 120 no
C225 C224 H224 . . 120 no
C224 C225 H225 . . 120 no
C226 C225 H225 . . 120 no
C221 C226 H226 . . 120 no
C225 C226 H226 . . 120 no
C261 C262 H262 . . 120 no
C263 C262 H262 . . 120 no
C262 C263 H263 . . 120 no
C264 C263 H263 . . 120 no
C263 C264 H264 . . 120 no
C265 C264 H264 . . 120 no
C264 C265 H265 . . 120 no
C266 C265 H265 . . 120 no
C261 C266 H266 . . 120 no
C265 C266 H266 . . 120 no

loop_
_geom_bond_atom_site_label_1
_geom_bond_atom_site_label_2
_geom_bond_site_symmetry_1
_geom_bond_site_symmetry_2
_geom_bond_distance
_geom_bond_publ_flag
N110 C120 . . 1.341(2) no
N140 C130 . . 1.340(2) no
C120 C121 . . 1.484(2) no
C120 C130 . . 1.411(2) no
C121 C122 . . 1.383(2) no
C121 C126 . . 1.385(2) no
C122 C123 . . 1.384(3) no
C123 C124 . . 1.374(3) no
C124 C125 . . 1.379(3) no
C125 C126 . . 1.387(3) no
C130 C131 . . 1.486(2) no
C131 C132 . . 1.388(2) no
C131 C136 . . 1.394(2) no
C132 C133 . . 1.383(2) no
C133 C134 . . 1.376(3) no
C134 C135 . . 1.378(3) no
C135 C136 . . 1.381(2) no
C122 H122 . . .95 no
C123 H123 . . .95 no
C124 H124 . . .95 no
C125 H125 . . .95 no
C126 H126 . . .95 no
C132 H132 . . .95 no
C133 H133 . . .95 no
C134 H134 . . .95 no
C135 H135 . . .95 no
C136 H136 . . .95 no
N210 C220 . . 1.342(2) no
N210 C260 . . 1.337(2) no
C220 C221 . . 1.489(2) no
C220 C220 . 2_555 1.408(2) no
C221 C222 . . 1.387(2) no
C221 C226 . . 1.392(2) no
C222 C223 . . 1.386(2) no
C223 C224 . . 1.386(3) no
C224 C225 . . 1.373(3) no
C225 C226 . . 1.389(2) no
C260 C261 . . 1.488(2) no
C260 C260 . 2_555 1.412(2) no
C261 C262 . . 1.385(2) no
C261 C266 . . 1.390(2) no
C262 C263 . . 1.388(3) no
C263 C264 . . 1.375(3) no
C264 C265 . . 1.365(3) no
C265 C266 . . 1.387(3) no
C222 H222 . . .95 no
C223 H223 . . .95 no
C224 H224 . . .95 no
C225 H225 . . .95 no
C226 H226 . . .95 no
C262 H262 . . .95 no
C263 H263 . . .95 no
C264 H264 . . .95 no
C265 H265 . . .95 no
C266 H266 . . .95 no

loop_
_geom_torsion_atom_site_label_1
_geom_torsion_atom_site_label_2
_geom_torsion_atom_site_label_3
_geom_torsion_atom_site_label_4
_geom_torsion_site_symmetry_1
_geom_torsion_site_symmetry_4
_geom_torsion
_geom_torsion_publ_flag
C120 N110 C120 C121 2_555 . -175.75(12) no
C120 N110 C120 C130 2_555 . 5.43(19) no
C130 N140 C130 C120 2_555 . 5.43(19) no
C130 N140 C130 C131 2_555 . -173.33(12) no
N110 C120 C121 C122 . . -47.56(19) no
N110 C120 C121 C126 . . 131.01(15) no
C130 C120 C121 C122 . . 131.19(16) no
C130 C120 C121 C126 . . -50.2(2) no
N110 C120 C130 N140 . . -11.1(2) no
N110 C120 C130 C131 . . 167.50(13) no
C121 C120 C130 N140 . . 170.15(13) no
C121 C120 C130 C131 . . -11.2(2) no
C120 C121 C122 C123 . . -178.27(15) no
C126 C121 C122 C123 . . 3.1(2) no
C120 C121 C126 C125 . . -179.17(16) no
C122 C121 C126 C125 . . -0.6(3) no
C121 C122 C123 C124 . . -2.8(3) no
C122 C123 C124 C125 . . -0.1(3) no
C123 C124 C125 C126 . . 2.6(3) no
C124 C125 C126 C121 . . -2.3(3) no
N140 C130 C131 C132 . . 141.36(14) no
N140 C130 C131 C136 . . -33.80(19) no
C120 C130 C131 C132 . . -37.3(2) no
C120 C130 C131 C136 . . 147.50(15) no
C130 C131 C132 C133 . . -175.72(15) no
C136 C131 C132 C133 . . -0.5(2) no
C130 C131 C136 C135 . . 176.16(14) no
C132 C131 C136 C135 . . 0.8(2) no
C131 C132 C133 C134 . . 0.4(3) no
C132 C133 C134 C135 . . -0.6(3) no
C133 C134 C135 C136 . . 0.9(3) no
C134 C135 C136 C131 . . -1.0(3) no
C260 N210 C220 C221 . . 174.76(13) no
C260 N210 C220 C220 . 2_555 -4.4(2) no
C220 N210 C260 C261 . . 174.99(13) no
C220 N210 C260 C260 . 2_555 -4.7(2) no
N210 C220 C221 C222 . . -136.84(15) no
N210 C220 C221 C226 . . 38.5(2) no
C220 C220 C221 C222 2_555 . 42.3(2) no
C220 C220 C221 C226 2_555 . -142.43(16) no
C220 C221 C222 C223 . . 175.41(16) no
C226 C221 C222 C223 . . 0.1(3) no
C220 C221 C226 C225 . . -175.03(15) no
C222 C221 C226 C225 . . 0.4(3) no
C221 C222 C223 C224 . . -0.8(3) no
C222 C223 C224 C225 . . 0.9(3) no
C223 C224 C225 C226 . . -0.4(3) no
C224 C225 C226 C221 . . -0.3(3) no
N210 C260 C261 C262 . . -129.95(16) no
N210 C260 C261 C266 . . 47.0(2) no
C260 C260 C261 C262 2_555 . 49.7(2) no
C260 C260 C261 C266 2_555 . -133.35(17) no
C260 C261 C262 C263 . . 176.00(17) no
C266 C261 C262 C263 . . -0.9(3) no
C260 C261 C266 C265 . . -177.41(16) no
C262 C261 C266 C265 . . -0.4(3) no
C261 C262 C263 C264 . . 1.3(3) no
C262 C263 C264 C265 . . -0.2(3) no
C263 C264 C265 C266 . . -1.2(3) no
C264 C265 C266 C261 . . 1.5(3) no
